data_4329110
loop_
_publ_author_name
'Sudip Mohapatra'
'Sangita Adhikari'
'Hiranya Riju'
'Tapas Kumar Maji'

_publ_section_title
;
 Terbium(III), Europium(III), and Mixed Terbium(III)-Europium(III)
 Mucicate Frameworks: Hydrophilicity and Stoichiometry-Dependent Color
 Tunability
;
_journal_name_full 'Inorganic Chemistry'
_journal_page_first 4891
_journal_page_last 4893
_journal_paper_doi 10.1021/ic300237e
_journal_volume 51
_journal_year 2012
_chemical_formula_sum 'C18 H36 O30 Tb2'
_chemical_formula_weight 1050.31
_space_group_IT_number 2
_symmetry_cell_setting triclinic
_symmetry_space_group_name_Hall '-P 1'
_symmetry_space_group_name_H-M 'P -1'
_atom_sites_solution_hydrogens geom
_atom_sites_solution_primary direct
_atom_sites_solution_secondary difmap
_audit_creation_method SHELXL-97
_audit_update_record
;
2012-01-06 # Formatted by publCIF
;
_cell_angle_alpha 77.801(2)
_cell_angle_beta 88.351(2)
_cell_angle_gamma 83.6370(10)
_cell_formula_units_Z 1
_cell_length_a 6.0783(2)
_cell_length_b 8.6457(2)
_cell_length_c 16.1954(5)
_cell_measurement_temperature 293(2)
_cell_volume 826.73(4)
_computing_cell_refinement SMART
_computing_data_collection 'SMART (Bruker,2000)'
_computing_data_reduction 'SAINT (Bruker,2000)'
_computing_molecular_graphics 'Mercury 1.4.1'
_computing_publication_material 'PLATON (Spek, 2003)'
_computing_structure_refinement 'SHELXL-97 (Sheldrick, 1997)'
_computing_structure_solution 'SIR-92 (Altomare et al. 1994)'
_diffrn_ambient_temperature 293(2)
_diffrn_measured_fraction_theta_full 0.993
_diffrn_measured_fraction_theta_max 0.993
_diffrn_radiation_monochromator graphite
_diffrn_radiation_source 'fine-focus sealed tube'
_diffrn_radiation_type MoK\a
_diffrn_radiation_wavelength 0.71073
_diffrn_reflns_av_R_equivalents 0.0597
_diffrn_reflns_av_sigmaI/netI 0.0600
_diffrn_reflns_limit_h_max 5
_diffrn_reflns_limit_h_min -7
_diffrn_reflns_limit_k_max 10
_diffrn_reflns_limit_k_min -10
_diffrn_reflns_limit_l_max 19
_diffrn_reflns_limit_l_min -19
_diffrn_reflns_number 11282
_diffrn_reflns_theta_full 25.71
_diffrn_reflns_theta_max 25.71
_diffrn_reflns_theta_min 1.29
_exptl_absorpt_coefficient_mu 4.365
_exptl_absorpt_correction_T_max 0.99
_exptl_absorpt_correction_T_min 0.78
_exptl_absorpt_correction_type empirical
_exptl_absorpt_process_details SADABS
_exptl_crystal_colour white
_exptl_crystal_density_diffrn 2.166
_exptl_crystal_description block
_exptl_crystal_F_000 518
_exptl_crystal_size_max 0.15
_exptl_crystal_size_mid 0.09
_exptl_crystal_size_min 0.05
_refine_diff_density_max 1.809
_refine_diff_density_min -1.468
_refine_diff_density_rms 0.187
_refine_ls_extinction_method none
_refine_ls_goodness_of_fit_ref 1.092
_refine_ls_hydrogen_treatment noref
_refine_ls_matrix_type full
_refine_ls_number_parameters 229
_refine_ls_number_reflns 3146
_refine_ls_number_restraints 0
_refine_ls_restrained_S_all 1.092
_refine_ls_R_factor_all 0.0401
_refine_ls_R_factor_gt 0.0343
_refine_ls_shift/su_max 0.000
_refine_ls_shift/su_mean 0.000
_refine_ls_structure_factor_coef Fsqd
_refine_ls_weighting_details 'calc w=1/[\s^2^(Fo^2^)+(0.0337P)^2^+3.4948P] where P=(Fo^2^+2Fc^2^)/3'
_refine_ls_weighting_scheme calc
_refine_ls_wR_factor_gt 0.0810
_refine_ls_wR_factor_ref 0.0919
_reflns_number_gt 2834
_reflns_number_total 3146
_reflns_threshold_expression >2sigma(I)
_cod_data_source_file ic300237e_si_002_1.cif
_cod_data_source_block compound1
_cod_original_formula_sum C18H36Tb2O30
_cod_database_code 4329110

loop_
_symmetry_equiv_pos_as_xyz
'x, y, z'
'-x, -y, -z'

loop_
_atom_site_label
_atom_site_type_symbol
_atom_site_fract_x
_atom_site_fract_y
_atom_site_fract_z
_atom_site_U_iso_or_equiv
_atom_site_adp_type
_atom_site_occupancy
_atom_site_symmetry_multiplicity
_atom_site_calc_flag
_atom_site_refinement_flags
C1 C 0.3687(11) 0.2534(7) 0.1655(4) 0.0175(13) Uani 1 1 d .
C2 C 0.4851(11) 0.3964(7) 0.1192(4) 0.0178(13) Uani 1 1 d .
H2 H 0.4316 0.4896 0.1425 0.021 Uiso 1 1 calc R
C3 C 0.4354(11) 0.4334(6) 0.0248(4) 0.0172(13) Uani 1 1 d .
H3 H 0.2767 0.4665 0.0169 0.021 Uiso 1 1 calc R
C4 C 0.8573(12) -0.2297(7) 0.1644(4) 0.0220(14) Uani 1 1 d .
C5 C 1.0340(12) -0.1589(7) 0.1053(4) 0.0208(14) Uani 1 1 d .
H5 H 1.1274 -0.2421 0.0841 0.025 Uiso 1 1 calc R
C6 C 0.9185(12) -0.0382(7) 0.0324(4) 0.0202(14) Uani 1 1 d .
H6 H 0.8122 -0.0885 0.0051 0.024 Uiso 1 1 calc R
C7 C 0.8002(13) 0.2433(9) 0.3877(4) 0.0338(17) Uani 1 1 d .
C8 C 0.7369(13) 0.0766(9) 0.4246(4) 0.0314(17) Uani 1 1 d .
H8 H 0.8567 0.0193 0.4619 0.038 Uiso 1 1 calc R
C9 C 0.5249(12) 0.0826(9) 0.4773(4) 0.0308(17) Uani 1 1 d .
H9 H 0.5450 0.1450 0.5199 0.037 Uiso 1 1 calc R
O1 O 0.4897(7) 0.1352(5) 0.2048(3) 0.0198(9) Uani 1 1 d .
O2 O 0.1613(7) 0.2663(5) 0.1620(3) 0.0230(10) Uani 1 1 d .
O1W O 1.1771(9) -0.0096(6) 0.3171(3) 0.0348(12) Uani 1 1 d .
H1W' H 1.2554 -0.0918 0.3149 0.042 Uiso 1 1 d R
H1W H 1.1519 0.0477 0.3554 0.042 Uiso 1 1 d R
O3 O 0.7168(7) 0.3606(5) 0.1340(2) 0.0170(9) Uani 1 1 d .
O2W O 1.3890(10) -0.2736(7) 0.2683(4) 0.0576(17) Uani 1 1 d .
O4 O 0.4904(8) 0.2917(5) -0.0073(3) 0.0232(10) Uani 1 1 d .
O3W O 0.8983(18) -0.3070(8) 0.4261(4) 0.102(3) Uani 1 1 d .
O5 O 0.8101(8) -0.1699(5) 0.2280(3) 0.0248(10) Uiso 1 1 d .
O4W O 0.2074(17) 0.4583(11) 0.3220(6) 0.106(3) Uiso 1 1 d .
O6 O 0.7642(9) -0.3395(5) 0.1454(3) 0.0320(12) Uani 1 1 d .
O7 O 1.1646(8) -0.0705(5) 0.1464(3) 0.0226(10) Uani 1 1 d .
O8 O 0.8051(8) 0.0814(5) 0.0724(3) 0.0251(10) Uani 1 1 d .
O9 O 0.8478(9) 0.2767(5) 0.3096(3) 0.0315(12) Uani 1 1 d .
O10 O 0.8063(12) 0.3340(8) 0.4367(4) 0.064(2) Uani 1 1 d .
O11 O 0.7172(8) -0.0079(5) 0.3584(3) 0.0279(11) Uani 1 1 d .
O12 O 0.3430(9) 0.1583(6) 0.4264(3) 0.0404(13) Uani 1 1 d .
Tb1 Tb 0.88010(5) 0.10263(3) 0.218093(16) 0.01517(12) Uani 1 1 d .
O5W O 0.560(10) 0.545(7) 0.474(3) 0.32(3) Uiso 0.50 1 d P

loop_
_atom_site_aniso_label
_atom_site_aniso_U_11
_atom_site_aniso_U_22
_atom_site_aniso_U_33
_atom_site_aniso_U_23
_atom_site_aniso_U_13
_atom_site_aniso_U_12
C1 0.016(3) 0.025(3) 0.014(3) -0.007(2) 0.002(3) -0.007(3)
C2 0.014(3) 0.022(3) 0.020(3) -0.008(2) 0.000(3) -0.004(3)
C3 0.016(3) 0.015(3) 0.022(3) -0.004(2) 0.003(3) -0.008(3)
C4 0.028(4) 0.017(3) 0.021(3) -0.003(2) -0.004(3) -0.003(3)
C5 0.027(4) 0.016(3) 0.019(3) -0.006(2) 0.002(3) -0.003(3)
C6 0.024(4) 0.019(3) 0.019(3) -0.006(2) 0.000(3) -0.004(3)
C7 0.022(4) 0.055(5) 0.029(4) -0.021(3) 0.000(3) 0.000(4)
C8 0.027(4) 0.053(4) 0.016(3) -0.015(3) 0.002(3) 0.001(4)
C9 0.022(4) 0.051(4) 0.024(3) -0.019(3) 0.007(3) -0.002(4)
O1 0.011(2) 0.023(2) 0.022(2) 0.0046(18) -0.0028(19) -0.0058(19)
O2 0.014(2) 0.024(2) 0.029(2) -0.0004(18) 0.000(2) -0.005(2)
O1W 0.033(3) 0.036(3) 0.036(3) -0.012(2) -0.012(2) 0.006(2)
O3 0.012(2) 0.018(2) 0.021(2) -0.0022(16) -0.0024(18) -0.0033(18)
O2W 0.032(4) 0.054(4) 0.071(4) 0.017(3) 0.002(3) 0.006(3)
O4 0.028(3) 0.018(2) 0.024(2) -0.0051(17) -0.003(2) 0.000(2)
O3W 0.179(10) 0.060(4) 0.059(4) -0.020(3) -0.038(5) 0.042(5)
O6 0.043(3) 0.025(2) 0.030(3) -0.0040(19) -0.009(2) -0.014(2)
O7 0.017(2) 0.027(2) 0.025(2) -0.0072(18) -0.0022(19) -0.007(2)
O8 0.030(3) 0.027(2) 0.017(2) -0.0083(18) 0.005(2) 0.003(2)
O9 0.036(3) 0.035(3) 0.030(3) -0.019(2) 0.006(2) -0.010(2)
O10 0.066(5) 0.092(5) 0.057(4) -0.060(4) 0.020(3) -0.030(4)
O11 0.034(3) 0.035(3) 0.014(2) -0.0046(18) 0.004(2) -0.001(2)
O12 0.025(3) 0.055(3) 0.038(3) -0.008(2) -0.007(2) 0.009(3)
Tb1 0.01254(18) 0.01887(17) 0.01499(18) -0.00427(11) 0.00188(12) -0.00468(13)

loop_
_atom_type_symbol
_atom_type_description
_atom_type_scat_dispersion_real
_atom_type_scat_dispersion_imag
_atom_type_scat_source
C C 0.0033 0.0016 'International Tables Vol C Tables 4.2.6.8 and 6.1.1.4'
H H 0.0000 0.0000 'International Tables Vol C Tables 4.2.6.8 and 6.1.1.4'
O O 0.0106 0.0060 'International Tables Vol C Tables 4.2.6.8 and 6.1.1.4'
Tb Tb -0.1723 4.1537 'International Tables Vol C Tables 4.2.6.8 and 6.1.1.4'

loop_
_geom_angle_atom_site_label_1
_geom_angle_atom_site_label_2
_geom_angle_atom_site_label_3
_geom_angle
_geom_angle_site_symmetry_1
_geom_angle_site_symmetry_3
O2 C1 O1 125.9(5) . .
O2 C1 C2 117.2(6) . .
O1 C1 C2 116.9(5) . .
O3 C2 C3 111.0(5) . .
O3 C2 C1 108.3(5) . .
C3 C2 C1 110.9(5) . .
O3 C2 H2 108.9 . .
C3 C2 H2 108.9 . .
C1 C2 H2 108.9 . .
O4 C3 C2 108.9(5) . .
O4 C3 C3 109.4(6) . 2_665
C2 C3 C3 112.5(6) . 2_665
O4 C3 H3 108.7 . .
C2 C3 H3 108.7 . .
C3 C3 H3 108.7 2_665 .
O6 C4 O5 124.9(6) . .
O6 C4 C5 117.9(5) . .
O5 C4 C5 117.1(5) . .
O7 C5 C4 110.6(5) . .
O7 C5 C6 105.9(5) . .
C4 C5 C6 107.9(6) . .
O7 C5 H5 110.8 . .
C4 C5 H5 110.8 . .
C6 C5 H5 110.8 . .
O8 C6 C6 109.1(6) . 2_755
O8 C6 C5 104.0(5) . .
C6 C6 C5 112.4(7) 2_755 .
O8 C6 H6 110.4 . .
C6 C6 H6 110.4 2_755 .
C5 C6 H6 110.4 . .
O10 C7 O9 125.0(8) . .
O10 C7 C8 117.2(6) . .
O9 C7 C8 117.8(6) . .
O11 C8 C7 110.1(5) . .
O11 C8 C9 111.4(6) . .
C7 C8 C9 111.4(6) . .
O11 C8 H8 107.9 . .
C7 C8 H8 107.9 . .
C9 C8 H8 107.9 . .
O12 C9 C9 109.6(8) . 2_656
O12 C9 C8 110.9(6) . .
C9 C9 C8 111.8(7) 2_656 .
O12 C9 H9 108.1 . .
C9 C9 H9 108.1 2_656 .
C8 C9 H9 108.1 . .
C1 O1 Tb1 128.3(4) . .
C1 O2 Tb1 135.5(4) . 1_455
Tb1 O1W H1W' 123.2 . .
Tb1 O1W H1W 101.4 . .
H1W' O1W H1W 134.2 . .
C2 O3 Tb1 122.5(3) . .
C4 O5 Tb1 117.3(4) . .
C5 O7 Tb1 104.5(4) . .
C6 O8 Tb1 123.3(4) . .
C7 O9 Tb1 126.5(5) . .
C8 O11 Tb1 117.2(4) . .
O9 Tb1 O1 89.08(17) . .
O9 Tb1 O2 80.23(16) . 1_655
O1 Tb1 O2 133.08(14) . 1_655
O9 Tb1 O5 135.05(15) . .
O1 Tb1 O5 79.64(15) . .
O2 Tb1 O5 137.10(15) 1_655 .
O9 Tb1 O1W 78.11(18) . .
O1 Tb1 O1W 142.65(15) . .
O2 Tb1 O1W 79.51(16) 1_655 .
O5 Tb1 O1W 85.05(16) . .
O9 Tb1 O8 143.21(16) . .
O1 Tb1 O8 74.05(15) . .
O2 Tb1 O8 87.80(15) 1_655 .
O5 Tb1 O8 74.66(14) . .
O1W Tb1 O8 133.78(16) . .
O9 Tb1 O3 74.29(15) . .
O1 Tb1 O3 63.93(13) . .
O2 Tb1 O3 69.20(14) 1_655 .
O5 Tb1 O3 133.82(14) . .
O1W Tb1 O3 141.03(15) . .
O8 Tb1 O3 68.94(13) . .
O9 Tb1 O11 66.02(15) . .
O1 Tb1 O11 71.84(15) . .
O2 Tb1 O11 138.57(15) 1_655 .
O5 Tb1 O11 69.12(14) . .
O1W Tb1 O11 70.89(17) . .
O8 Tb1 O11 133.63(15) . .
O3 Tb1 O11 119.78(14) . .
O9 Tb1 O7 142.86(17) . .
O1 Tb1 O7 128.06(14) . .
O2 Tb1 O7 73.69(14) 1_655 .
O5 Tb1 O7 63.47(14) . .
O1W Tb1 O7 71.57(15) . .
O8 Tb1 O7 62.21(14) . .
O3 Tb1 O7 118.43(13) . .
O11 Tb1 O7 120.71(14) . .

loop_
_geom_bond_atom_site_label_1
_geom_bond_atom_site_label_2
_geom_bond_distance
_geom_bond_site_symmetry_2
C1 O2 1.255(8) .
C1 O1 1.255(7) .
C1 C2 1.538(8) .
C2 O3 1.424(7) .
C2 C3 1.526(8) .
C2 H2 0.9800 .
C3 O4 1.432(7) .
C3 C3 1.537(11) 2_665
C3 H3 0.9800 .
C4 O6 1.252(8) .
C4 O5 1.259(7) .
C4 C5 1.511(9) .
C5 O7 1.428(8) .
C5 C6 1.530(9) .
C5 H5 0.9800 .
C6 O8 1.436(7) .
C6 C6 1.520(12) 2_755
C6 H6 0.9800 .
C7 O10 1.232(9) .
C7 O9 1.269(8) .
C7 C8 1.526(11) .
C8 O11 1.433(8) .
C8 C9 1.527(9) .
C8 H8 0.9800 .
C9 O12 1.412(9) .
C9 C9 1.520(14) 2_656
C9 H9 0.9800 .
O1 Tb1 2.369(4) .
O2 Tb1 2.378(4) 1_455
O1W Tb1 2.428(5) .
O1W H1W' 0.8176 .
O1W H1W 0.8722 .
O3 Tb1 2.473(4) .
O5 Tb1 2.412(4) .
O7 Tb1 2.574(4) .
O8 Tb1 2.465(4) .
O9 Tb1 2.315(4) .
O11 Tb1 2.494(4) .
Tb1 O2 2.378(4) 1_655
O5W O5W 1.29(9) 2_666
